data_2236851
loop_
_publ_author_name
'Mehta, Goverdhan'
'Kumar, C. S. Ananda'
'Sen, Saikat'

_publ_section_title
;
 (2a<i>R</i>*,5<i>S</i>*,6a<i>S</i>*,8a<i>S</i>*,<i>E</i>)-Ethyl
 5-hydroxy-7,7,8a-trimethyl-8-oxo-2,2a,6,6a,7,8,8a,8b-octahydro-1<i>H</i>-pentaleno[1,6-<i>bc</i>]oxepine-4-carboxylate
;
_journal_coeditor_code DS2220
_journal_issue 12
_journal_name_full 'Acta Crystallographica Section E'
_journal_page_first o3392
_journal_page_last o3393
_journal_paper_doi 10.1107/S1600536812046776
_journal_volume 68
_journal_year 2012
_chemical_formula_iupac 'C17 H24 O5'
_chemical_formula_moiety 'C17 H24 O5'
_chemical_formula_structural 'C17 H24 O5'
_chemical_formula_sum 'C17 H24 O5'
_chemical_formula_weight 308.36
_chemical_name_systematic
;
(2a<i>R</i>*,5<i>S</i>*,6a<i>S</i>*,8a<i>S</i>*,<i>E</i>)-Ethyl
5-hydroxy-7,7,8a-trimethyl-8-oxo-2,2a,6,6a,7,8,8a,8b-octahydro-1<i>H</i>-
pentaleno[1,6-<i>bc</i>]oxepine-4-carboxylate
;
_space_group_IT_number 61
_symmetry_cell_setting orthorhombic
_symmetry_space_group_name_Hall '-P 2ac 2ab'
_symmetry_space_group_name_H-M 'P b c a'
_atom_sites_solution_hydrogens geom
_atom_sites_solution_primary direct
_atom_sites_solution_secondary difmap
_cell_angle_alpha 90
_cell_angle_beta 90
_cell_angle_gamma 90
_cell_formula_units_Z 8
_cell_length_a 8.447(5)
_cell_length_b 18.454(14)
_cell_length_c 21.735(15)
_cell_measurement_reflns_used 939
_cell_measurement_temperature 291(2)
_cell_measurement_theta_max 19.48
_cell_measurement_theta_min 2.81
_cell_volume 3388(4)
_computing_cell_refinement 'SAINT (Bruker, 2007)'
_computing_data_collection 'APEX2 (Bruker, 2007)'
_computing_data_reduction 'SAINT (Bruker, 2007)'
_computing_molecular_graphics 'ORTEP-3 for Windows (Farrugia, 2012)'
_computing_publication_material 'PLATON (Spek, 2009)'
_computing_structure_refinement 'SHELXL97 (Sheldrick, 2008)'
_computing_structure_solution 'SIR92 (Altomare <i>et al.</i>, 1994)'
_diffrn_ambient_temperature 291(2)
_diffrn_measured_fraction_theta_full 1.000
_diffrn_measured_fraction_theta_max 1.000
_diffrn_measurement_device_type 'Bruker APEXII CCD'
_diffrn_measurement_method '\f and \w scans'
_diffrn_radiation_monochromator graphite
_diffrn_radiation_type MoK\a
_diffrn_radiation_wavelength 0.71073
_diffrn_reflns_av_R_equivalents 0.0867
_diffrn_reflns_av_sigmaI/netI 0.0663
_diffrn_reflns_limit_h_max 7
_diffrn_reflns_limit_h_min -10
_diffrn_reflns_limit_k_max 18
_diffrn_reflns_limit_k_min -22
_diffrn_reflns_limit_l_max 26
_diffrn_reflns_limit_l_min -26
_diffrn_reflns_number 14606
_diffrn_reflns_reduction_process
;
;
_diffrn_reflns_theta_full 25.00
_diffrn_reflns_theta_max 25.50
_diffrn_reflns_theta_min 1.87
_exptl_absorpt_coefficient_mu 0.088
_exptl_absorpt_correction_T_max 0.9930
_exptl_absorpt_correction_T_min 0.9826
_exptl_absorpt_correction_type multi-scan
_exptl_absorpt_process_details '(SADABS; Sheldrick, 2003)'
_exptl_crystal_colour colorless
_exptl_crystal_density_diffrn 1.209
_exptl_crystal_description plate
_exptl_crystal_F_000 1328
_exptl_crystal_size_max 0.20
_exptl_crystal_size_mid 0.18
_exptl_crystal_size_min 0.08
_refine_diff_density_max 0.174
_refine_diff_density_min -0.166
_refine_ls_extinction_method none
_refine_ls_goodness_of_fit_ref 0.885
_refine_ls_hydrogen_treatment mixed
_refine_ls_matrix_type full
_refine_ls_number_parameters 207
_refine_ls_number_reflns 3153
_refine_ls_number_restraints 0
_refine_ls_restrained_S_all 0.885
_refine_ls_R_factor_all 0.1432
_refine_ls_R_factor_gt 0.0532
_refine_ls_shift/su_max 0.000
_refine_ls_shift/su_mean 0.000
_refine_ls_structure_factor_coef Fsqd
_refine_ls_weighting_details 'calc w=1/[\s^2^(Fo^2^)+(0.0717P)^2^+0.0000P] where P=(Fo^2^+2Fc^2^)/3'
_refine_ls_weighting_scheme calc
_refine_ls_wR_factor_gt 0.1218
_refine_ls_wR_factor_ref 0.1485
_reflns_number_gt 1408
_reflns_number_total 3153
_reflns_threshold_expression I>2\s(I)
_cod_data_source_file ds2220.cif
_cod_data_source_block I
_cod_database_code 2236851
_cod_database_fobs_code 2236851

loop_
_symmetry_equiv_pos_site_id
_symmetry_equiv_pos_as_xyz
1 x,y,z
2 1/2-x,-y,1/2+z
3 1/2+x,1/2-y,-z
4 -x,1/2+y,1/2-z
5 -x,-y,-z
6 1/2+x,y,1/2-z
7 1/2-x,1/2+y,z
8 x,1/2-y,1/2+z

loop_
_atom_site_type_symbol
_atom_site_label
_atom_site_fract_x
_atom_site_fract_y
_atom_site_fract_z
_atom_site_U_iso_or_equiv
_atom_site_adp_type
_atom_site_calc_flag
_atom_site_refinement_flags
_atom_site_occupancy
_atom_site_symmetry_multiplicity
O O1 0.1027(3) 0.15812(15) 1.02261(10) 0.0990(9) Uani d . 1 1
O O2 0.0947(2) 0.13477(12) 0.69261(9) 0.0655(6) Uani d . 1 1
H H2O 0.125(4) 0.0976(18) 0.6660(15) 0.090(12) Uiso d . 1 1
O O3 0.1391(2) -0.00529(10) 0.80956(7) 0.0545(5) Uani d . 1 1
O O4 0.1993(2) 0.01550(12) 0.64764(8) 0.0717(6) Uani d . 1 1
O O5 0.2612(2) -0.07327(12) 0.71407(8) 0.0678(6) Uani d . 1 1
C C1 0.0661(3) 0.12205(14) 0.86389(11) 0.0471(7) Uani d . 1 1
H H1 -0.0058 0.0810 0.8699 0.057 Uiso calc R 1 1
C C2 0.0332(3) 0.17697(15) 0.91600(12) 0.0544(8) Uani d . 1 1
C C3 0.1256(3) 0.14428(17) 0.96932(13) 0.0623(8) Uani d . 1 1
C C4 0.2513(3) 0.09177(16) 0.94596(12) 0.0568(8) Uani d . 1 1
C C5 0.2035(5) 0.01234(18) 0.95976(14) 0.0888(11) Uani d . 1 1
H H5A 0.2518 -0.0039 0.9978 0.107 Uiso calc R 1 1
H H5B 0.0895 0.0083 0.9637 0.107 Uiso calc R 1 1
C C6 0.2602(5) -0.03189(19) 0.90749(14) 0.0906(12) Uani d . 1 1
H H6A 0.1898 -0.0726 0.9006 0.109 Uiso calc R 1 1
H H6B 0.3655 -0.0504 0.9158 0.109 Uiso calc R 1 1
C C7 0.2627(3) 0.01697(15) 0.85202(12) 0.0575(8) Uani d . 1 1
H H7 0.3661 0.0139 0.8317 0.069 Uiso calc R 1 1
C C8 0.2347(3) 0.09461(14) 0.87520(11) 0.0474(7) Uani d . 1 1
H H8 0.3125 0.1280 0.8574 0.057 Uiso calc R 1 1
C C9 0.4153(4) 0.1103(2) 0.97087(15) 0.0970(12) Uani d . 1 1
H H9A 0.4449 0.1580 0.9573 0.145 Uiso calc R 1 1
H H9B 0.4908 0.0757 0.9559 0.145 Uiso calc R 1 1
H H9C 0.4133 0.1090 1.0150 0.145 Uiso calc R 1 1
C C10 -0.1415(4) 0.1859(2) 0.93120(14) 0.0795(11) Uani d . 1 1
H H10A -0.1868 0.1394 0.9400 0.119 Uiso calc R 1 1
H H10B -0.1952 0.2072 0.8967 0.119 Uiso calc R 1 1
H H10C -0.1527 0.2168 0.9664 0.119 Uiso calc R 1 1
C C11 0.1093(4) 0.25222(16) 0.90386(15) 0.0781(10) Uani d . 1 1
H H11A 0.1031 0.2811 0.9405 0.117 Uiso calc R 1 1
H H11B 0.0537 0.2761 0.8711 0.117 Uiso calc R 1 1
H H11C 0.2183 0.2460 0.8925 0.117 Uiso calc R 1 1
C C12 0.0415(3) 0.14979(16) 0.79823(11) 0.0569(8) Uani d . 1 1
H H12A -0.0704 0.1595 0.7925 0.068 Uiso calc R 1 1
H H12B 0.0971 0.1955 0.7940 0.068 Uiso calc R 1 1
C C13 0.0951(3) 0.10042(16) 0.74780(12) 0.0510(7) Uani d . 1 1
C C14 0.1445(3) 0.03157(16) 0.75362(11) 0.0512(7) Uani d . 1 1
C C15 0.2038(3) -0.00865(17) 0.70042(13) 0.0572(8) Uani d . 1 1
C C16 0.3258(4) -0.11534(19) 0.66252(15) 0.0833(11) Uani d . 1 1
H H16A 0.2406 -0.1329 0.6366 0.100 Uiso calc R 1 1
H H16B 0.3950 -0.0852 0.6378 0.100 Uiso calc R 1 1
C C17 0.4146(6) -0.1765(2) 0.68814(18) 0.1264(17) Uani d . 1 1
H H17A 0.4935 -0.1587 0.7161 0.190 Uiso calc R 1 1
H H17B 0.4650 -0.2027 0.6554 0.190 Uiso calc R 1 1
H H17C 0.3435 -0.2081 0.7097 0.190 Uiso calc R 1 1

loop_
_atom_site_aniso_label
_atom_site_aniso_U_11
_atom_site_aniso_U_22
_atom_site_aniso_U_33
_atom_site_aniso_U_12
_atom_site_aniso_U_13
_atom_site_aniso_U_23
O1 0.113(2) 0.137(2) 0.0465(13) 0.0369(16) -0.0008(12) -0.0152(14)
O2 0.0791(15) 0.0722(16) 0.0452(12) 0.0013(12) -0.0053(10) 0.0083(12)
O3 0.0605(13) 0.0555(13) 0.0474(11) -0.0043(9) 0.0016(9) -0.0012(9)
O4 0.0820(16) 0.0883(16) 0.0448(12) 0.0032(12) 0.0027(10) -0.0031(11)
O5 0.0850(16) 0.0645(14) 0.0540(12) 0.0051(12) 0.0061(10) -0.0092(11)
C1 0.0407(18) 0.0550(17) 0.0456(16) -0.0004(13) -0.0013(12) -0.0012(13)
C2 0.0495(19) 0.060(2) 0.0541(17) 0.0038(15) -0.0001(13) -0.0068(15)
C3 0.063(2) 0.078(2) 0.0463(18) -0.0012(17) -0.0008(15) -0.0052(16)
C4 0.054(2) 0.073(2) 0.0438(15) 0.0052(16) -0.0048(13) -0.0029(15)
C5 0.117(3) 0.085(3) 0.064(2) 0.019(2) 0.0199(19) 0.023(2)
C6 0.128(3) 0.076(2) 0.067(2) 0.010(2) -0.022(2) 0.013(2)
C7 0.058(2) 0.0618(19) 0.0524(16) 0.0087(15) -0.0061(14) -0.0047(15)
C8 0.0385(17) 0.0557(18) 0.0481(15) 0.0009(14) -0.0004(12) -0.0002(13)
C9 0.060(2) 0.151(4) 0.080(2) 0.010(2) -0.0213(18) -0.031(2)
C10 0.059(2) 0.103(3) 0.076(2) 0.0165(19) 0.0071(17) -0.0200(19)
C11 0.091(2) 0.063(2) 0.081(2) -0.0007(19) -0.0015(18) -0.0131(18)
C12 0.059(2) 0.0625(19) 0.0496(16) 0.0101(15) -0.0062(13) 0.0010(14)
C13 0.0500(18) 0.063(2) 0.0404(15) -0.0043(15) -0.0073(12) 0.0002(15)
C14 0.0520(19) 0.063(2) 0.0388(15) -0.0052(15) 0.0005(12) -0.0016(14)
C15 0.054(2) 0.064(2) 0.0535(19) -0.0055(17) 0.0008(14) -0.0021(16)
C16 0.100(3) 0.077(2) 0.073(2) 0.005(2) 0.0090(19) -0.026(2)
C17 0.194(5) 0.076(3) 0.109(3) 0.047(3) 0.008(3) -0.010(2)

loop_
_atom_type_symbol
_atom_type_description
_atom_type_scat_dispersion_real
_atom_type_scat_dispersion_imag
_atom_type_scat_source
C C 0.0033 0.0016 ' International Tables Vol C Tables 4.2.6.8 and 6.1.1.4'
H H 0.0000 0.0000 ' International Tables Vol C Tables 4.2.6.8 and 6.1.1.4'
O O 0.0106 0.0060 ' International Tables Vol C Tables 4.2.6.8 and 6.1.1.4'

loop_
_geom_angle_atom_site_label_1
_geom_angle_atom_site_label_2
_geom_angle_atom_site_label_3
_geom_angle
C13 O2 H2O 102(2)
C14 O3 C7 113.1(2)
C15 O5 C16 116.3(2)
C12 C1 C8 112.7(2)
C12 C1 C2 116.1(2)
C8 C1 C2 105.5(2)
C12 C1 H1 107.4
C8 C1 H1 107.4
C2 C1 H1 107.4
C10 C2 C3 112.0(2)
C10 C2 C1 113.9(2)
C3 C2 C1 101.9(2)
C10 C2 C11 110.0(3)
C3 C2 C11 105.7(2)
C1 C2 C11 112.8(2)
O1 C3 C2 124.6(3)
O1 C3 C4 124.6(3)
C2 C3 C4 110.8(2)
C3 C4 C9 111.8(2)
C3 C4 C8 104.3(2)
C9 C4 C8 115.3(2)
C3 C4 C5 110.8(2)
C9 C4 C5 112.3(3)
C8 C4 C5 101.6(2)
C6 C5 C4 106.8(3)
C6 C5 H5A 110.4
C4 C5 H5A 110.4
C6 C5 H5B 110.4
C4 C5 H5B 110.4
H5A C5 H5B 108.6
C5 C6 C7 106.8(3)
C5 C6 H6A 110.4
C7 C6 H6A 110.4
C5 C6 H6B 110.4
C7 C6 H6B 110.4
H6A C6 H6B 108.6
O3 C7 C6 109.2(3)
O3 C7 C8 111.2(2)
C6 C7 C8 107.1(2)
O3 C7 H7 109.8
C6 C7 H7 109.8
C8 C7 H7 109.8
C1 C8 C7 113.5(2)
C1 C8 C4 104.8(2)
C7 C8 C4 106.3(2)
C1 C8 H8 110.7
C7 C8 H8 110.7
C4 C8 H8 110.7
C4 C9 H9A 109.5
C4 C9 H9B 109.5
H9A C9 H9B 109.5
C4 C9 H9C 109.5
H9A C9 H9C 109.5
H9B C9 H9C 109.5
C2 C10 H10A 109.5
C2 C10 H10B 109.5
H10A C10 H10B 109.5
C2 C10 H10C 109.5
H10A C10 H10C 109.5
H10B C10 H10C 109.5
C2 C11 H11A 109.5
C2 C11 H11B 109.5
H11A C11 H11B 109.5
C2 C11 H11C 109.5
H11A C11 H11C 109.5
H11B C11 H11C 109.5
C13 C12 C1 116.0(2)
C13 C12 H12A 108.3
C1 C12 H12A 108.3
C13 C12 H12B 108.3
C1 C12 H12B 108.3
H12A C12 H12B 107.4
C14 C13 O2 121.7(3)
C14 C13 C12 127.0(3)
O2 C13 C12 111.3(3)
C13 C14 O3 122.2(2)
C13 C14 C15 120.8(3)
O3 C14 C15 117.0(3)
O4 C15 O5 123.2(3)
O4 C15 C14 122.9(3)
O5 C15 C14 114.0(3)
C17 C16 O5 107.9(3)
C17 C16 H16A 110.1
O5 C16 H16A 110.1
C17 C16 H16B 110.1
O5 C16 H16B 110.1
H16A C16 H16B 108.4
C16 C17 H17A 109.5
C16 C17 H17B 109.5
H17A C17 H17B 109.5
C16 C17 H17C 109.5
H17A C17 H17C 109.5
H17B C17 H17C 109.5

loop_
_geom_bond_atom_site_label_1
_geom_bond_atom_site_label_2
_geom_bond_distance
O1 C3 1.202(3)
O2 C13 1.357(3)
O2 H2O 0.93(3)
O3 C14 1.394(3)
O3 C7 1.452(3)
O4 C15 1.231(3)
O5 C15 1.321(3)
O5 C16 1.468(3)
C1 C12 1.530(3)
C1 C8 1.531(3)
C1 C2 1.545(3)
C1 H1 0.9800
C2 C10 1.521(4)
C2 C3 1.522(4)
C2 C11 1.553(4)
C3 C4 1.525(4)
C4 C9 1.526(4)
C4 C8 1.545(4)
C4 C5 1.550(4)
C5 C6 1.479(4)
C5 H5A 0.9700
C5 H5B 0.9700
C6 C7 1.505(4)
C6 H6A 0.9700
C6 H6B 0.9700
C7 C8 1.537(4)
C7 H7 0.9800
C8 H8 0.9800
C9 H9A 0.9600
C9 H9B 0.9600
C9 H9C 0.9600
C10 H10A 0.9600
C10 H10B 0.9600
C10 H10C 0.9600
C11 H11A 0.9600
C11 H11B 0.9600
C11 H11C 0.9600
C12 C13 1.496(4)
C12 H12A 0.9700
C12 H12B 0.9700
C13 C14 1.343(4)
C14 C15 1.462(4)
C16 C17 1.465(5)
C16 H16A 0.9700
C16 H16B 0.9700
C17 H17A 0.9600
C17 H17B 0.9600
C17 H17C 0.9600

loop_
_geom_hbond_atom_site_label_D
_geom_hbond_atom_site_label_H
_geom_hbond_atom_site_label_A
_geom_hbond_distance_DH
_geom_hbond_distance_HA
_geom_hbond_distance_DA
_geom_hbond_angle_DHA
_geom_hbond_publ_flag
O2 H2O O4 0.93(3) 1.69(3) 2.565(4) 155(3) yes

loop_
_geom_torsion_atom_site_label_1
_geom_torsion_atom_site_label_2
_geom_torsion_atom_site_label_3
_geom_torsion_atom_site_label_4
_geom_torsion
C12 C1 C2 C10 79.9(3)
C8 C1 C2 C10 -154.5(2)
C12 C1 C2 C3 -159.2(2)
C8 C1 C2 C3 -33.6(3)
C12 C1 C2 C11 -46.3(3)
C8 C1 C2 C11 79.3(3)
C10 C2 C3 O1 -38.1(4)
C1 C2 C3 O1 -160.2(3)
C11 C2 C3 O1 81.8(4)
C10 C2 C3 C4 142.1(3)
C1 C2 C3 C4 20.0(3)
C11 C2 C3 C4 -98.1(3)
O1 C3 C4 C9 -53.5(4)
C2 C3 C4 C9 126.4(3)
O1 C3 C4 C8 -178.7(3)
C2 C3 C4 C8 1.1(3)
O1 C3 C4 C5 72.7(4)
C2 C3 C4 C5 -107.5(3)
C3 C4 C5 C6 144.6(3)
C9 C4 C5 C6 -89.5(3)
C8 C4 C5 C6 34.3(3)
C4 C5 C6 C7 -28.1(4)
C14 O3 C7 C6 -172.9(2)
C14 O3 C7 C8 69.1(3)
C5 C6 C7 O3 -110.5(3)
C5 C6 C7 C8 10.0(4)
C12 C1 C8 C7 -81.4(3)
C2 C1 C8 C7 151.0(2)
C12 C1 C8 C4 163.1(2)
C2 C1 C8 C4 35.4(3)
O3 C7 C8 C1 16.3(3)
C6 C7 C8 C1 -103.0(3)
O3 C7 C8 C4 131.0(2)
C6 C7 C8 C4 11.7(3)
C3 C4 C8 C1 -22.2(3)
C9 C4 C8 C1 -145.2(3)
C5 C4 C8 C1 93.0(3)
C3 C4 C8 C7 -142.7(2)
C9 C4 C8 C7 94.4(3)
C5 C4 C8 C7 -27.4(3)
C8 C1 C12 C13 49.8(3)
C2 C1 C12 C13 171.6(2)
C1 C12 C13 C14 8.5(4)
C1 C12 C13 O2 -169.0(2)
O2 C13 C14 O3 -177.2(2)
C12 C13 C14 O3 5.5(4)
O2 C13 C14 C15 1.5(4)
C12 C13 C14 C15 -175.8(3)
C7 O3 C14 C13 -75.6(3)
C7 O3 C14 C15 105.7(3)
C16 O5 C15 O4 1.9(4)
C16 O5 C15 C14 -178.6(2)
C13 C14 C15 O4 -6.2(4)
O3 C14 C15 O4 172.5(2)
C13 C14 C15 O5 174.3(3)
O3 C14 C15 O5 -7.0(4)
C15 O5 C16 C17 167.3(3)
